data_7026222
loop_
_publ_author_name
'Fortman, George C.'
'Poater, Albert'
'Levell, Jack W.'
'Gaillard, Sylvain'
'Slawin, Alexandra M. Z.'
'Samuel, Ifor D. W.'
'Cavallo, Luigi'
'Nolan, Steven P.'

_publ_section_title
;
 A versatile gold synthon for acetylene C-H bond activation.
;
_journal_issue 43
_journal_name_full 'Dalton transactions (Cambridge, England : 2003)'
_journal_page_first 10382
_journal_page_last 10390
_journal_paper_doi 10.1039/c0dt00276c
_journal_volume 39
_journal_year 2010
_chemical_formula_moiety 'C93 H111 Au3 N6,C4 H8 O'
_chemical_formula_sum 'C97 H119 Au3 N6 O'
_chemical_formula_weight 1975.88
_chemical_name_systematic
;
?
;
_space_group_IT_number 9
_symmetry_cell_setting monoclinic
_symmetry_space_group_name_Hall 'I -2ya'
_symmetry_space_group_name_H-M 'I 1 a 1'
_atom_sites_solution_hydrogens geom
_atom_sites_solution_primary direct
_atom_sites_solution_secondary difmap
_audit_creation_method SHELXL-97
_cell_angle_alpha 90.00
_cell_angle_beta 92.389(7)
_cell_angle_gamma 90.00
_cell_formula_units_Z 4
_cell_length_a 16.191(10)
_cell_length_b 24.037(13)
_cell_length_c 26.30(2)
_cell_measurement_reflns_used 15162
_cell_measurement_temperature 93(2)
_cell_measurement_theta_max 28.1
_cell_measurement_theta_min 2.3
_cell_volume 10227(11)
_computing_cell_refinement 'CrystalClear (Rigaku Corp., 2004)'
_computing_data_collection 'CrystalClear (Rigaku Corp., 2004)'
_computing_data_reduction 'CrystalClear (Rigaku Corp., 2004)'
_computing_molecular_graphics 'Bruker SHELXTL'
_computing_publication_material 'Bruker SHELXTL'
_computing_structure_refinement 'SHELXL-97 (Sheldrick, 1997)'
_computing_structure_solution 'SHELXS-97 (Sheldrick, 1990)'
_diffrn_ambient_temperature 93(2)
_diffrn_measured_fraction_theta_full 0.999
_diffrn_measured_fraction_theta_max 0.992
_diffrn_measurement_device_type CCD
_diffrn_measurement_method '\w and \f scans'
_diffrn_radiation_monochromator confocal
_diffrn_radiation_source 'rotating anode'
_diffrn_radiation_type MoK\a
_diffrn_radiation_wavelength 0.71073
_diffrn_reflns_av_R_equivalents 0.1330
_diffrn_reflns_av_sigmaI/netI 0.1069
_diffrn_reflns_limit_h_max 19
_diffrn_reflns_limit_h_min -19
_diffrn_reflns_limit_k_max 29
_diffrn_reflns_limit_k_min -29
_diffrn_reflns_limit_l_max 31
_diffrn_reflns_limit_l_min -31
_diffrn_reflns_number 50965
_diffrn_reflns_theta_full 25.00
_diffrn_reflns_theta_max 25.51
_diffrn_reflns_theta_min 2.23
_exptl_absorpt_coefficient_mu 4.335
_exptl_absorpt_correction_T_max 1.000
_exptl_absorpt_correction_T_min 0.333
_exptl_absorpt_correction_type multi-scan
_exptl_absorpt_process_details 'Jacobson, R. (1998) Private communication'
_exptl_crystal_colour Colorless
_exptl_crystal_density_diffrn 1.283
_exptl_crystal_density_method 'not measured'
_exptl_crystal_description Prism
_exptl_crystal_F_000 3952
_exptl_crystal_size_max 0.10
_exptl_crystal_size_mid 0.10
_exptl_crystal_size_min 0.10
_refine_diff_density_max 11.367
_refine_diff_density_min -2.611
_refine_diff_density_rms 0.348
_refine_ls_abs_structure_details 'Flack H D (1983), Acta Cryst. A39, 876-881'
_refine_ls_abs_structure_Flack 0.08(2)
_refine_ls_extinction_method none
_refine_ls_goodness_of_fit_ref 1.484
_refine_ls_hydrogen_treatment constr
_refine_ls_matrix_type full
_refine_ls_number_parameters 960
_refine_ls_number_reflns 17329
_refine_ls_number_restraints 54
_refine_ls_restrained_S_all 1.481
_refine_ls_R_factor_all 0.1693
_refine_ls_R_factor_gt 0.1526
_refine_ls_shift/su_max 0.069
_refine_ls_shift/su_mean 0.006
_refine_ls_structure_factor_coef Fsqd
_refine_ls_weighting_details 'calc w=1/[\s^2^(Fo^2^)+(0.2000P)^2^+0.0000P] where P=(Fo^2^+2Fc^2^)/3'
_refine_ls_weighting_scheme calc
_refine_ls_wR_factor_gt 0.3784
_refine_ls_wR_factor_ref 0.4153
_reflns_number_gt 13542
_reflns_number_total 17329
_reflns_threshold_expression >2sigma(I)
_cod_data_source_file c0dt00276c.txt
_cod_data_source_block 3q
_cod_depositor_comments
;
The following automatic conversions were performed:

'_symmetry_cell_setting' value 'Monoclinic' changed to 'monoclinic'
according to /home/saulius/struct/CIF-dictionaries/cif_core.dic
dictionary named 'cif_core.dic' version 2.4.2 from 2011-04-26.

Automatic conversion script
Id: cif_fix_values 1891 2012-01-12 08:04:46Z andrius 
;
_cod_original_cell_volume 10228(12)
_cod_original_sg_symbol_H-M Ia
_cod_database_code 7026222

loop_
_symmetry_equiv_pos_as_xyz
'x, y, z'
'x+1/2, -y, z'
'x+1/2, y+1/2, z+1/2'
'x+1, -y+1/2, z+1/2'

loop_
_atom_site_label
_atom_site_type_symbol
_atom_site_fract_x
_atom_site_fract_y
_atom_site_fract_z
_atom_site_U_iso_or_equiv
_atom_site_adp_type
_atom_site_occupancy
_atom_site_symmetry_multiplicity
_atom_site_calc_flag
_atom_site_refinement_flags
C1 C 0.716(3) 0.6137(11) -0.0142(19) 0.119(13) Uiso 1 1 d D
C2 C 0.7426(12) 0.5634(6) -0.0177(8) 0.040(3) Uani 1 1 d D
Au1 Au 0.74476(8) 0.47702(4) -0.01407(5) 0.0760(3) Uani 1 1 d .
C3 C 0.7136(19) 0.7681(11) 0.0954(13) 0.089(9) Uani 1 1 d D
C4 C 0.750(2) 0.7922(13) 0.1338(12) 0.090(9) Uani 1 1 d D
Au2 Au 0.79419(5) 0.83098(4) 0.19125(4) 0.0709(3) Uani 1 1 d .
C5 C 0.5258(19) 0.7611(12) -0.0535(9) 0.077(8) Uani 1 1 d D
C6 C 0.4694(16) 0.7857(15) -0.0803(9) 0.088(10) Uani 1 1 d D
Au3 Au 0.41987(5) 0.83005(4) -0.13653(4) 0.0706(3) Uani 1 1 d .
C11 C 0.7518(17) 0.3967(10) -0.0058(10) 0.065(6) Uani 1 1 d U
N12 N 0.6977(19) 0.3592(12) 0.0079(11) 0.088(7) Uani 1 1 d U
C13 C 0.7395(18) 0.306(2) 0.0076(14) 0.117(15) Uani 1 1 d .
H13A H 0.7124 0.2725 0.0149 0.140 Uiso 1 1 calc R
C14 C 0.8122(18) 0.3085(13) -0.0025(14) 0.083(8) Uani 1 1 d .
H14A H 0.8514 0.2792 -0.0036 0.100 Uiso 1 1 calc R
N15 N 0.8234(13) 0.3664(9) -0.0123(8) 0.065(5) Uani 1 1 d .
C16 C 0.612(2) 0.3742(13) 0.018(2) 0.13(2) Uani 1 1 d .
C17 C 0.5518(15) 0.3640(11) -0.0234(10) 0.067(6) Uani 1 1 d .
C18 C 0.469(3) 0.378(2) -0.013(3) 0.16(2) Uani 1 1 d .
H18A H 0.4267 0.3798 -0.0393 0.187 Uiso 1 1 calc R
C19 C 0.454(3) 0.3922(17) 0.0455(18) 0.132(17) Uani 1 1 d .
H19A H 0.4000 0.3957 0.0581 0.159 Uiso 1 1 calc R
C20 C 0.513(2) 0.3977(15) 0.0713(14) 0.087(8) Uani 1 1 d U
H20A H 0.5040 0.4180 0.1015 0.105 Uiso 1 1 calc R
C21 C 0.596(2) 0.3808(13) 0.0677(11) 0.086(10) Uani 1 1 d .
C22 C 0.578(2) 0.347(2) -0.0802(15) 0.105(12) Uani 1 1 d .
H22A H 0.6346 0.3304 -0.0789 0.126 Uiso 1 1 calc R
C23 C 0.520(3) 0.310(2) -0.1053(15) 0.114(12) Uani 1 1 d .
H23A H 0.5392 0.3009 -0.1392 0.171 Uiso 1 1 calc R
H23B H 0.4658 0.3277 -0.1084 0.171 Uiso 1 1 calc R
H23C H 0.5163 0.2756 -0.0853 0.171 Uiso 1 1 calc R
C24 C 0.579(3) 0.4039(16) -0.1059(14) 0.121(15) Uani 1 1 d .
H24A H 0.5949 0.3994 -0.1413 0.182 Uiso 1 1 calc R
H24B H 0.6198 0.4278 -0.0879 0.182 Uiso 1 1 calc R
H24C H 0.5245 0.4209 -0.1052 0.182 Uiso 1 1 calc R
C25 C 0.653(3) 0.389(2) 0.1089(15) 0.115(14) Uani 1 1 d .
H25A H 0.7079 0.3749 0.0985 0.138 Uiso 1 1 calc R
C26 C 0.628(3) 0.355(2) 0.1561(19) 0.118(13) Uani 1 1 d .
H26A H 0.6223 0.3160 0.1470 0.176 Uiso 1 1 calc R
H26B H 0.5750 0.3693 0.1678 0.176 Uiso 1 1 calc R
H26C H 0.6705 0.3596 0.1834 0.176 Uiso 1 1 calc R
C27 C 0.665(4) 0.4502(19) 0.1266(18) 0.131(17) Uani 1 1 d .
H27A H 0.6827 0.4729 0.0982 0.197 Uiso 1 1 calc R
H27B H 0.7064 0.4518 0.1546 0.197 Uiso 1 1 calc R
H27C H 0.6120 0.4646 0.1383 0.197 Uiso 1 1 calc R
C28 C 0.8999(15) 0.3938(15) -0.0292(11) 0.081(8) Uani 1 1 d .
C29 C 0.9590(16) 0.4127(14) 0.0015(11) 0.077(7) Uani 1 1 d .
C30 C 1.0276(17) 0.4373(12) -0.0137(16) 0.093(10) Uani 1 1 d .
H30A H 1.0717 0.4479 0.0092 0.112 Uiso 1 1 calc R
C31 C 1.029(3) 0.4467(18) -0.0685(17) 0.119(15) Uani 1 1 d .
H31A H 1.0769 0.4622 -0.0833 0.143 Uiso 1 1 calc R
C32 C 0.958(4) 0.4320(19) -0.0991(16) 0.123(17) Uani 1 1 d .
H32A H 0.9538 0.4468 -0.1326 0.148 Uiso 1 1 calc R
C33 C 0.897(2) 0.3993(14) -0.0847(12) 0.084(8) Uani 1 1 d .
C34 C 0.948(2) 0.4068(13) 0.0578(13) 0.099(12) Uani 1 1 d .
H34A H 0.8983 0.3828 0.0633 0.119 Uiso 1 1 calc R
C35 C 1.016(3) 0.385(2) 0.0847(17) 0.14(2) Uani 1 1 d .
H35A H 1.0034 0.3807 0.1206 0.215 Uiso 1 1 calc R
H35B H 1.0634 0.4095 0.0816 0.215 Uiso 1 1 calc R
H35C H 1.0292 0.3481 0.0706 0.215 Uiso 1 1 calc R
C36 C 0.935(2) 0.4607(16) 0.0808(14) 0.107(12) Uani 1 1 d .
H36A H 0.9264 0.4560 0.1172 0.160 Uiso 1 1 calc R
H36B H 0.8861 0.4784 0.0645 0.160 Uiso 1 1 calc R
H36C H 0.9836 0.4841 0.0762 0.160 Uiso 1 1 calc R
C37 C 0.8300(16) 0.3852(13) -0.1208(12) 0.078(7) Uani 1 1 d .
H37A H 0.7816 0.3766 -0.0997 0.094 Uiso 1 1 calc R
C38 C 0.846(4) 0.3334(15) -0.150(2) 0.14(2) Uani 1 1 d .
H38A H 0.8619 0.3034 -0.1261 0.210 Uiso 1 1 calc R
H38B H 0.8910 0.3400 -0.1730 0.210 Uiso 1 1 calc R
H38C H 0.7959 0.3226 -0.1696 0.210 Uiso 1 1 calc R
C39 C 0.803(3) 0.439(2) -0.1539(14) 0.117(15) Uani 1 1 d .
H39A H 0.7955 0.4707 -0.1312 0.175 Uiso 1 1 calc R
H39B H 0.7518 0.4313 -0.1733 0.175 Uiso 1 1 calc R
H39C H 0.8470 0.4479 -0.1774 0.175 Uiso 1 1 calc R
C41 C 0.8341(17) 0.8748(12) 0.2527(10) 0.070(6) Uani 1 1 d .
N42 N 0.8958(13) 0.9117(9) 0.2580(9) 0.069(5) Uani 1 1 d .
C43 C 0.900(2) 0.9339(16) 0.3083(14) 0.099(13) Uani 1 1 d .
H43A H 0.9388 0.9597 0.3221 0.119 Uiso 1 1 calc R
C44 C 0.836(3) 0.9107(18) 0.3321(13) 0.113(14) Uani 1 1 d .
H44A H 0.8217 0.9183 0.3661 0.135 Uiso 1 1 calc R
N45 N 0.7942(11) 0.8742(11) 0.2995(9) 0.074(6) Uani 1 1 d .
C46 C 0.9431(17) 0.9265(13) 0.2163(10) 0.075(7) Uani 1 1 d .
C47 C 0.9137(19) 0.9740(16) 0.1894(10) 0.088(10) Uani 1 1 d .
C48 C 0.957(2) 0.9858(15) 0.1489(14) 0.087(8) Uani 1 1 d U
H48A H 0.9396 1.0156 0.1272 0.105 Uiso 1 1 calc R
C49 C 1.032(2) 0.9529(13) 0.1368(12) 0.080(7) Uani 1 1 d U
H49A H 1.0633 0.9642 0.1087 0.096 Uiso 1 1 calc R
C50 C 1.058(2) 0.9095(15) 0.1632(15) 0.100(11) Uani 1 1 d .
H50A H 1.1027 0.8878 0.1520 0.120 Uiso 1 1 calc R
C51 C 1.020(3) 0.8955(16) 0.2070(16) 0.109(13) Uani 1 1 d .
C52 C 0.848(2) 1.0077(12) 0.2035(12) 0.080(9) Uani 1 1 d .
H52A H 0.8331 0.9949 0.2381 0.096 Uiso 1 1 calc R
C53 C 0.858(2) 1.061(2) 0.2066(14) 0.125(19) Uani 1 1 d .
H53A H 0.9053 1.0695 0.2297 0.187 Uiso 1 1 calc R
H53B H 0.8080 1.0780 0.2196 0.187 Uiso 1 1 calc R
H53C H 0.8679 1.0761 0.1728 0.187 Uiso 1 1 calc R
C54 C 0.769(2) 0.9919(13) 0.1645(14) 0.094(11) Uani 1 1 d .
H54A H 0.7214 1.0150 0.1725 0.142 Uiso 1 1 calc R
H54B H 0.7548 0.9526 0.1685 0.142 Uiso 1 1 calc R
H54C H 0.7839 0.9988 0.1293 0.142 Uiso 1 1 calc R
C55 C 1.041(2) 0.8437(13) 0.2376(13) 0.078(8) Uani 1 1 d .
H55A H 1.0086 0.8405 0.2690 0.094 Uiso 1 1 calc R
C56 C 1.133(4) 0.845(3) 0.249(3) 0.15(2) Uani 1 1 d .
H56A H 1.1462 0.8766 0.2719 0.229 Uiso 1 1 calc R
H56B H 1.1615 0.8504 0.2171 0.229 Uiso 1 1 calc R
H56C H 1.1508 0.8106 0.2651 0.229 Uiso 1 1 calc R
C57 C 1.032(3) 0.789(2) 0.201(3) 0.15(2) Uani 1 1 d .
H57A H 0.9736 0.7839 0.1908 0.229 Uiso 1 1 calc R
H57B H 1.0524 0.7564 0.2197 0.229 Uiso 1 1 calc R
H57C H 1.0642 0.7948 0.1708 0.229 Uiso 1 1 calc R
C58 C 0.724(2) 0.8432(12) 0.3079(10) 0.076(8) Uani 1 1 d .
C59 C 0.729(2) 0.7971(13) 0.3341(11) 0.076(7) Uani 1 1 d .
C60 C 0.645(2) 0.7693(15) 0.3409(14) 0.091(9) Uani 1 1 d .
H60A H 0.6451 0.7371 0.3618 0.109 Uiso 1 1 calc R
C61 C 0.5775(17) 0.7843(13) 0.3222(15) 0.097(12) Uani 1 1 d .
H61A H 0.5300 0.7615 0.3247 0.117 Uiso 1 1 calc R
C62 C 0.5725(17) 0.8368(12) 0.2965(13) 0.078(8) Uani 1 1 d .
H62A H 0.5203 0.8513 0.2851 0.093 Uiso 1 1 calc R
C63 C 0.642(2) 0.8656(14) 0.2888(10) 0.084(9) Uani 1 1 d .
C64 C 0.8011(15) 0.768(2) 0.3550(13) 0.102(12) Uani 1 1 d .
H64A H 0.8429 0.7987 0.3563 0.123 Uiso 1 1 calc R
C65 C 0.809(3) 0.746(2) 0.4119(14) 0.133(19) Uani 1 1 d .
H65A H 0.8626 0.7279 0.4180 0.199 Uiso 1 1 calc R
H65B H 0.7647 0.7183 0.4172 0.199 Uiso 1 1 calc R
H65C H 0.8029 0.7767 0.4355 0.199 Uiso 1 1 calc R
C66 C 0.835(3) 0.732(2) 0.3167(14) 0.120(15) Uani 1 1 d .
H66A H 0.8316 0.7502 0.2835 0.180 Uiso 1 1 calc R
H66B H 0.8026 0.6970 0.3147 0.180 Uiso 1 1 calc R
H66C H 0.8925 0.7229 0.3260 0.180 Uiso 1 1 calc R
C67 C 0.635(3) 0.909(3) 0.2559(18) 0.13(2) Uani 1 1 d .
H67A H 0.6938 0.9205 0.2528 0.160 Uiso 1 1 calc R
C68 C 0.597(2) 0.962(2) 0.2826(15) 0.121(18) Uani 1 1 d .
H68A H 0.6202 0.9651 0.3176 0.181 Uiso 1 1 calc R
H68B H 0.5368 0.9584 0.2833 0.181 Uiso 1 1 calc R
H68C H 0.6109 0.9957 0.2636 0.181 Uiso 1 1 calc R
C69 C 0.6039(18) 0.9114(14) 0.2026(13) 0.083(8) Uani 1 1 d .
H69A H 0.6292 0.8815 0.1833 0.124 Uiso 1 1 calc R
H69B H 0.6182 0.9474 0.1879 0.124 Uiso 1 1 calc R
H69C H 0.5437 0.9069 0.2011 0.124 Uiso 1 1 calc R
C71 C 0.370(3) 0.8751(17) -0.1947(15) 0.098(9) Uani 1 1 d U
N72 N 0.3106(14) 0.9133(10) -0.1932(9) 0.075(6) Uani 1 1 d .
C73 C 0.3027(17) 0.9413(10) -0.2420(9) 0.064(6) Uani 1 1 d .
H73A H 0.2632 0.9688 -0.2521 0.076 Uiso 1 1 calc R
C74 C 0.362(2) 0.9207(15) -0.2699(14) 0.089(9) Uani 1 1 d .
H74A H 0.3776 0.9336 -0.3023 0.107 Uiso 1 1 calc R
N75 N 0.3963(12) 0.8778(8) -0.2431(7) 0.057(4) Uani 1 1 d .
C76 C 0.2602(18) 0.9244(10) -0.1477(15) 0.085(10) Uani 1 1 d .
C77 C 0.300(2) 0.9700(14) -0.1151(13) 0.103(13) Uani 1 1 d D
C78 C 0.2544(15) 0.9789(14) -0.0749(13) 0.086(9) Uani 1 1 d .
H78A H 0.2759 1.0037 -0.0495 0.103 Uiso 1 1 calc R
C79 C 0.172(4) 0.9526(16) -0.067(2) 0.15(2) Uani 1 1 d .
H79A H 0.1383 0.9643 -0.0400 0.181 Uiso 1 1 calc R
C80 C 0.1469(17) 0.9113(14) -0.0995(12) 0.078(7) Uani 1 1 d .
H80A H 0.0978 0.8914 -0.0928 0.093 Uiso 1 1 calc R
C81 C 0.191(2) 0.8965(13) -0.1433(9) 0.076(8) Uani 1 1 d .
C82 C 0.381(2) 0.9980(17) -0.129(2) 0.129(19) Uani 1 1 d D
H82A H 0.4015 0.9853 -0.1620 0.155 Uiso 1 1 calc R
C83 C 0.439(3) 0.986(2) -0.085(2) 0.115(13) Uani 1 1 d .
H83A H 0.4467 0.9458 -0.0809 0.172 Uiso 1 1 calc R
H83B H 0.4170 1.0013 -0.0533 0.172 Uiso 1 1 calc R
H83C H 0.4929 1.0035 -0.0904 0.172 Uiso 1 1 calc R
C84 C 0.369(4) 1.062(2) -0.126(2) 0.141(15) Uani 1 1 d U
H84A H 0.3257 1.0737 -0.1502 0.211 Uiso 1 1 calc R
H84B H 0.4212 1.0804 -0.1331 0.211 Uiso 1 1 calc R
H84C H 0.3535 1.0721 -0.0911 0.211 Uiso 1 1 calc R
C85 C 0.163(2) 0.849(2) -0.1761(18) 0.111(13) Uani 1 1 d .
H85A H 0.1953 0.8502 -0.2075 0.133 Uiso 1 1 calc R
C86 C 0.075(3) 0.8551(15) -0.1929(16) 0.112(14) Uani 1 1 d .
H86A H 0.0675 0.8907 -0.2105 0.168 Uiso 1 1 calc R
H86B H 0.0404 0.8542 -0.1632 0.168 Uiso 1 1 calc R
H86C H 0.0589 0.8247 -0.2161 0.168 Uiso 1 1 calc R
C87 C 0.191(8) 0.7933(18) -0.147(4) 0.35(9) Uani 1 1 d .
H87A H 0.1741 0.7606 -0.1666 0.524 Uiso 1 1 calc R
H87B H 0.1659 0.7920 -0.1134 0.524 Uiso 1 1 calc R
H87C H 0.2517 0.7933 -0.1415 0.524 Uiso 1 1 calc R
C88 C 0.472(2) 0.8516(14) -0.2614(11) 0.084(9) Uani 1 1 d .
C89 C 0.4591(19) 0.8029(13) -0.2896(13) 0.077(7) Uani 1 1 d .
C90 C 0.538(2) 0.7769(15) -0.3044(13) 0.091(9) Uani 1 1 d .
H90A H 0.5363 0.7414 -0.3204 0.109 Uiso 1 1 calc R
C91 C 0.606(2) 0.8005(12) -0.2962(12) 0.079(7) Uani 1 1 d .
H91A H 0.6493 0.7861 -0.3156 0.095 Uiso 1 1 calc R
C92 C 0.628(2) 0.8411(16) -0.2661(13) 0.088(10) Uani 1 1 d .
H92A H 0.6831 0.8522 -0.2568 0.106 Uiso 1 1 calc R
C93 C 0.5471(18) 0.8675(12) -0.2485(10) 0.075(7) Uani 1 1 d .
C94 C 0.383(2) 0.7807(12) -0.3032(12) 0.074(7) Uani 1 1 d .
H94A H 0.3392 0.7991 -0.2831 0.089 Uiso 1 1 calc R
C95 C 0.389(5) 0.722(5) -0.2891(16) 0.30(8) Uani 1 1 d .
H95A H 0.4038 0.7193 -0.2527 0.448 Uiso 1 1 calc R
H95B H 0.4314 0.7044 -0.3088 0.448 Uiso 1 1 calc R
H95C H 0.3356 0.7041 -0.2963 0.448 Uiso 1 1 calc R
C96 C 0.357(4) 0.781(3) -0.357(3) 0.167(19) Uani 1 1 d U
H96A H 0.3502 0.8189 -0.3690 0.251 Uiso 1 1 calc R
H96B H 0.3046 0.7605 -0.3617 0.251 Uiso 1 1 calc R
H96C H 0.3995 0.7620 -0.3765 0.251 Uiso 1 1 calc R
C97 C 0.5652(12) 0.9257(10) -0.2160(12) 0.072(8) Uani 1 1 d .
H97A H 0.5109 0.9432 -0.2087 0.086 Uiso 1 1 calc R
C98 C 0.614(7) 0.9665(16) -0.254(3) 0.27(6) Uani 1 1 d .
H98A H 0.6263 1.0018 -0.2370 0.399 Uiso 1 1 calc R
H98B H 0.5789 0.9734 -0.2849 0.399 Uiso 1 1 calc R
H98C H 0.6654 0.9487 -0.2637 0.399 Uiso 1 1 calc R
C99 C 0.611(5) 0.908(3) -0.1627(18) 0.20(4) Uani 1 1 d .
H99A H 0.6229 0.9420 -0.1425 0.297 Uiso 1 1 calc R
H99B H 0.6627 0.8892 -0.1693 0.297 Uiso 1 1 calc R
H99C H 0.5750 0.8837 -0.1439 0.297 Uiso 1 1 calc R
C101 C 0.6827(19) 0.6618(13) -0.0091(9) 0.072(7) Uani 1 1 d .
C102 C 0.7253(17) 0.6887(12) 0.0349(11) 0.073(7) Uani 1 1 d .
H10A H 0.7665 0.6701 0.0553 0.088 Uiso 1 1 calc R
C103 C 0.702(4) 0.7406(14) 0.044(2) 0.18(3) Uani 1 1 d .
C104 C 0.6214(16) 0.7610(12) 0.0271(11) 0.074(7) Uani 1 1 d .
H10B H 0.5939 0.7896 0.0449 0.089 Uiso 1 1 calc R
C105 C 0.5851(16) 0.7357(13) -0.0183(13) 0.081(8) Uani 1 1 d .
C106 C 0.6190(18) 0.6826(13) -0.0355(13) 0.078(7) Uani 1 1 d .
H10C H 0.5959 0.6640 -0.0646 0.094 Uiso 1 1 calc R
O111 O 0.310(3) 1.0575(11) -0.3056(17) 0.175(19) Uani 1 1 d .
C112 C 0.371(3) 1.0747(14) -0.2913(14) 0.099(11) Uani 1 1 d .
H11A H 0.4146 1.0590 -0.3123 0.119 Uiso 1 1 calc R
H11B H 0.3816 1.0614 -0.2560 0.119 Uiso 1 1 calc R
C113 C 0.378(4) 1.134(3) -0.2915(12) 0.21(4) Uani 1 1 d .
H11C H 0.4360 1.1471 -0.2926 0.247 Uiso 1 1 calc R
H11D H 0.3484 1.1524 -0.2643 0.247 Uiso 1 1 calc R
C114 C 0.330(2) 1.1333(18) -0.3448(17) 0.108(12) Uani 1 1 d .
H11E H 0.2987 1.1683 -0.3493 0.129 Uiso 1 1 calc R
H11F H 0.3703 1.1311 -0.3722 0.129 Uiso 1 1 calc R
C115 C 0.275(3) 1.0869(13) -0.3487(16) 0.112(13) Uani 1 1 d .
H11G H 0.2797 1.0660 -0.3809 0.135 Uiso 1 1 calc R
H11H H 0.2166 1.0978 -0.3443 0.135 Uiso 1 1 calc R

loop_
_atom_site_aniso_label
_atom_site_aniso_U_11
_atom_site_aniso_U_22
_atom_site_aniso_U_33
_atom_site_aniso_U_23
_atom_site_aniso_U_13
_atom_site_aniso_U_12
C2 0.030(7) 0.042(7) 0.049(9) 0.009(8) 0.014(6) -0.007(7)
Au1 0.0719(6) 0.0773(6) 0.0782(6) -0.0011(5) -0.0053(4) 0.0040(5)
C3 0.09(2) 0.048(13) 0.13(3) -0.015(15) 0.014(19) 0.005(13)
C4 0.11(2) 0.070(16) 0.09(2) 0.017(16) -0.004(18) -0.031(17)
Au2 0.0710(7) 0.0762(7) 0.0649(6) -0.0016(5) -0.0041(5) -0.0058(5)
C5 0.11(2) 0.074(15) 0.044(11) 0.014(10) -0.004(12) 0.034(15)
C6 0.084(19) 0.14(3) 0.039(11) 0.001(14) 0.006(12) -0.026(19)
Au3 0.0728(7) 0.0757(6) 0.0625(6) 0.0032(4) -0.0063(5) 0.0083(5)
C11 0.065(6) 0.065(6) 0.065(6) 0.0000(10) 0.0028(10) -0.0003(10)
N12 0.088(7) 0.089(7) 0.088(7) -0.0002(10) 0.0035(11) 0.0000(10)
C13 0.039(14) 0.20(4) 0.11(2) -0.06(3) -0.003(14) 0.04(2)
C14 0.059(15) 0.069(16) 0.12(2) 0.018(16) -0.009(15) 0.016(12)
N15 0.051(10) 0.082(13) 0.063(11) 0.023(10) 0.004(8) -0.021(9)
C16 0.061(16) 0.091(19) 0.23(5) 0.09(3) -0.10(3) -0.043(16)
C17 0.058(13) 0.066(13) 0.076(14) -0.004(11) -0.019(11) 0.029(11)
C18 0.09(3) 0.13(3) 0.24(6) -0.08(4) -0.06(3) -0.02(2)
C19 0.12(3) 0.12(3) 0.15(4) -0.08(3) -0.03(2) -0.06(2)
C20 0.087(8) 0.087(8) 0.087(8) 0.0000(10) 0.0035(11) 0.0002(10)
C21 0.12(3) 0.081(18) 0.055(14) -0.002(13) 0.020(15) -0.044(18)
C22 0.08(2) 0.15(3) 0.08(2) 0.01(2) -0.008(17) 0.04(2)
C23 0.14(4) 0.13(3) 0.07(2) -0.01(2) 0.01(2) 0.00(3)
C24 0.19(5) 0.09(2) 0.08(2) 0.005(16) -0.05(2) -0.02(3)
C25 0.11(3) 0.15(4) 0.08(2) 0.00(2) 0.03(2) -0.05(3)
C26 0.12(3) 0.11(3) 0.12(3) 0.02(2) -0.01(2) 0.01(3)
C27 0.17(4) 0.11(3) 0.10(3) 0.02(2) -0.06(3) 0.00(3)
C28 0.041(12) 0.12(2) 0.082(17) 0.019(16) 0.017(11) 0.010(13)
C29 0.049(13) 0.11(2) 0.077(16) 0.014(15) 0.015(12) -0.011(13)
C30 0.050(14) 0.067(15) 0.16(3) 0.001(17) 0.018(16) -0.043(12)
C31 0.11(3) 0.12(3) 0.12(3) 0.06(3) 0.04(3) -0.04(2)
C32 0.18(5) 0.11(3) 0.09(2) 0.03(2) 0.01(3) 0.05(3)
C33 0.10(2) 0.083(18) 0.073(16) 0.014(14) 0.012(15) 0.002(17)
C34 0.12(3) 0.081(18) 0.10(2) -0.006(15) -0.035(18) -0.07(2)
C35 0.17(5) 0.15(4) 0.11(3) -0.02(3) -0.01(3) -0.12(4)
C36 0.10(2) 0.12(2) 0.10(2) -0.05(2) 0.020(18) 0.06(2)
C37 0.050(13) 0.087(18) 0.095(19) -0.021(15) -0.019(12) -0.001(12)
C38 0.19(6) 0.06(2) 0.17(5) -0.01(2) 0.08(4) 0.04(2)
C39 0.11(3) 0.17(4) 0.08(2) -0.04(2) -0.010(18) 0.02(3)
C41 0.065(14) 0.084(16) 0.061(13) 0.007(12) -0.007(11) -0.028(13)
N42 0.062(12) 0.059(11) 0.086(14) -0.006(10) 0.008(10) 0.030(10)
C43 0.08(2) 0.11(2) 0.10(2) -0.06(2) -0.042(18) 0.044(19)
C44 0.16(4) 0.11(3) 0.063(18) -0.018(17) -0.01(2) -0.05(3)
N45 0.029(8) 0.100(16) 0.091(15) -0.028(13) -0.015(9) -0.006(9)
C46 0.068(16) 0.095(19) 0.060(14) -0.002(13) -0.026(12) 0.011(14)
C47 0.069(17) 0.14(3) 0.054(13) 0.009(15) -0.047(13) -0.027(16)
C48 0.087(8) 0.087(8) 0.087(8) -0.0001(10) 0.0040(11) 0.0001(10)
C49 0.080(7) 0.079(7) 0.080(7) 0.0001(10) 0.0033(11) 0.0001(10)
C50 0.11(3) 0.09(2) 0.11(2) 0.011(18) 0.03(2) 0.043(19)
C51 0.12(3) 0.08(2) 0.12(3) 0.05(2) 0.01(2) -0.02(2)
C52 0.10(2) 0.066(15) 0.073(16) 0.006(13) 0.033(16) 0.025(15)
C53 0.07(2) 0.21(5) 0.08(2) -0.08(3) -0.034(16) 0.06(3)
C54 0.12(3) 0.069(16) 0.10(2) -0.007(15) 0.020(19) -0.058(18)
C55 0.083(19) 0.074(15) 0.078(17) 0.000(14) 0.001(14) 0.037(15)
C56 0.16(5) 0.13(4) 0.17(5) 0.07(4) -0.05(4) 0.01(3)
C57 0.13(4) 0.11(3) 0.21(6) -0.06(3) -0.09(4) 0.01(3)
C58 0.11(2) 0.072(15) 0.047(12) -0.021(11) 0.015(13) 0.036(16)
C59 0.080(17) 0.083(17) 0.064(14) 0.005(13) 0.004(13) 0.015(14)
C60 0.08(2) 0.09(2) 0.11(2) -0.009(17) 0.018(17) -0.031(17)
C61 0.047(13) 0.09(2) 0.16(3) 0.07(2) 0.028(16) 0.001(13)
C62 0.057(15) 0.076(16) 0.10(2) 0.023(14) -0.029(14) 0.019(12)
C63 0.10(2) 0.10(2) 0.051(13) 0.006(13) 0.015(14) -0.049(18)
C64 0.027(11) 0.18(4) 0.10(2) 0.01(2) 0.001(12) 0.019(15)
C65 0.12(3) 0.19(5) 0.09(2) 0.05(3) 0.05(2) 0.08(3)
C66 0.12(3) 0.17(4) 0.073(19) -0.04(2) 0.021(19) 0.04(3)
C67 0.08(2) 0.20(5) 0.11(3) -0.05(3) -0.06(2) 0.03(3)
C68 0.050(16) 0.21(5) 0.10(3) 0.08(3) 0.008(16) 0.00(2)
C69 0.061(15) 0.086(18) 0.10(2) 0.016(16) 0.008(14) 0.011(14)
C71 0.098(9) 0.098(9) 0.098(9) 0.0000(10) 0.0041(11) 0.0000(10)
N72 0.065(12) 0.084(14) 0.075(13) 0.045(12) -0.009(10) 0.020(11)
C73 0.070(15) 0.059(12) 0.060(12) 0.012(10) -0.022(11) -0.010(11)
C74 0.09(2) 0.09(2) 0.09(2) 0.010(16) -0.017(17) 0.003(17)
N75 0.058(10) 0.058(10) 0.057(10) 0.005(8) 0.017(8) 0.006(8)
C76 0.063(15) 0.047(12) 0.15(3) -0.010(14) 0.044(17) -0.007(11)
C77 0.15(3) 0.09(2) 0.070(18) 0.008(16) 0.02(2) 0.06(2)
C78 0.031(11) 0.13(3) 0.09(2) -0.036(18) -0.023(12) 0.011(12)
C79 0.22(5) 0.09(2) 0.16(4) -0.02(2) 0.12(4) 0.06(3)
C80 0.058(14) 0.090(19) 0.084(17) 0.002(15) -0.004(12) -0.001(13)
C81 0.10(2) 0.084(17) 0.049(12) 0.007(12) 0.019(12) 0.018(16)
C82 0.09(3) 0.10(3) 0.19(5) -0.07(3) -0.01(3) 0.00(2)
C83 0.09(3) 0.13(3) 0.13(3) 0.00(3) 0.01(2) 0.00(2)
C84 0.141(15) 0.141(15) 0.141(15) 0.0000(10) 0.0059(12) 0.0000(10)
C85 0.047(16) 0.17(4) 0.12(3) 0.00(3) 0.004(17) -0.02(2)
C86 0.15(4) 0.08(2) 0.11(3) -0.030(19) 0.01(2) 0.06(2)
C87 0.6(2) 0.06(2) 0.39(12) 0.05(4) 0.42(15) 0.07(5)
C88 0.11(2) 0.086(18) 0.055(14) 0.021(13) -0.035(14) 0.013(17)
C89 0.068(16) 0.073(16) 0.092(19) 0.007(14) 0.016(14) 0.001(13)
C90 0.10(2) 0.088(19) 0.09(2) -0.023(16) 0.024(17) 0.010(18)
C91 0.09(2) 0.062(14) 0.085(18) -0.010(13) 0.001(15) 0.021(14)
C92 0.063(17) 0.11(2) 0.09(2) 0.042(19) 0.014(15) 0.029(16)
C93 0.073(17) 0.085(17) 0.068(14) -0.009(13) 0.016(12) 0.040(14)
C94 0.075(17) 0.062(14) 0.085(18) 0.002(12) 0.003(14) -0.019(13)
C95 0.27(8) 0.58(18) 0.05(2) 0.00(5) 0.00(3) -0.32(11)
C96 0.167(19) 0.167(19) 0.167(19) 0.0000(10) 0.0069(13) -0.0001(10)
C97 0.023(9) 0.071(14) 0.12(2) -0.032(14) -0.002(11) 0.032(9)
C98 0.46(15) 0.042(17) 0.28(9) -0.03(3) -0.20(10) -0.02(4)
C99 0.28(8) 0.22(6) 0.09(3) -0.08(4) 0.02(4) -0.15(6)
C101 0.075(17) 0.095(19) 0.045(12) -0.005(11) -0.009(11) 0.008(13)
C102 0.062(14) 0.080(16) 0.075(15) 0.027(13) -0.016(11) -0.037(13)
C103 0.30(7) 0.052(16) 0.18(4) -0.01(2) -0.15(5) 0.06(3)
C104 0.059(15) 0.087(16) 0.078(15) -0.017(15) 0.024(12) -0.019(12)
C105 0.050(13) 0.083(18) 0.11(2) 0.004(16) 0.003(13) -0.014(12)
C106 0.065(15) 0.086(17) 0.083(18) 0.035(15) -0.010(13) 0.008(13)
O111 0.26(5) 0.064(14) 0.19(3) 0.046(18) -0.10(3) -0.06(2)
C112 0.15(4) 0.063(16) 0.08(2) -0.004(15) -0.01(2) 0.01(2)
C113 0.28(7) 0.30(8) 0.043(15) 0.00(3) -0.02(2) -0.23(7)
C114 0.08(2) 0.12(3) 0.13(3) 0.03(2) -0.016(19) 0.020(19)
C115 0.17(4) 0.059(16) 0.11(3) 0.011(16) -0.03(2) 0.02(2)

loop_
_atom_type_symbol
_atom_type_description
_atom_type_scat_dispersion_real
_atom_type_scat_dispersion_imag
_atom_type_scat_source
C C 0.0033 0.0016 'International Tables Vol C Tables 4.2.6.8 and 6.1.1.4'
H H 0.0000 0.0000 'International Tables Vol C Tables 4.2.6.8 and 6.1.1.4'
N N 0.0061 0.0033 'International Tables Vol C Tables 4.2.6.8 and 6.1.1.4'
O O 0.0106 0.0060 'International Tables Vol C Tables 4.2.6.8 and 6.1.1.4'
Au Au -2.0133 8.8022 'International Tables Vol C Tables 4.2.6.8 and 6.1.1.4'

loop_
_geom_angle_atom_site_label_1
_geom_angle_atom_site_label_2
_geom_angle_atom_site_label_3
_geom_angle
C2 C1 C101 174(5)
C1 C2 Au1 160(3)
C11 Au1 C2 175.7(10)
C4 C3 C103 159(4)
C3 C4 Au2 174(3)
C4 Au2 C41 176.4(15)
C6 C5 C105 174(3)
C5 C6 Au3 158(2)
C6 Au3 C71 179.4(15)
N12 C11 N15 104(2)
N12 C11 Au1 132(2)
N15 C11 Au1 123.7(18)
C11 N12 C13 106(3)
C11 N12 C16 122(3)
C13 N12 C16 132(3)
C14 C13 N12 115(5)
C14 C13 H13A 122.4
N12 C13 H13A 122.4
C13 C14 N15 102(3)
C13 C14 H14A 128.9
N15 C14 H14A 129.0
C11 N15 C14 112.3(19)
C11 N15 C28 121(2)
C14 N15 C28 127(2)
C21 C16 C17 126(4)
C21 C16 N12 115(3)
C17 C16 N12 116(5)
C18 C17 C16 116(4)
C18 C17 C22 121(3)
C16 C17 C22 123(3)
C17 C18 C19 115(4)
C17 C18 H18A 122.7
C19 C18 H18A 122.7
C20 C19 C18 115(4)
C20 C19 H19A 122.4
C18 C19 H19A 122.4
C19 C20 C21 134(4)
C19 C20 H20A 112.9
C21 C20 H20A 112.9
C16 C21 C25 128(3)
C16 C21 C20 109(3)
C25 C21 C20 120(3)
C23 C22 C24 112(3)
C23 C22 C17 113(4)
C24 C22 C17 101(3)
C23 C22 H22A 110.1
C24 C22 H22A 110.1
C17 C22 H22A 110.1
C22 C23 H23A 109.5
C22 C23 H23B 109.5
H23A C23 H23B 109.5
C22 C23 H23C 109.4
H23A C23 H23C 109.5
H23B C23 H23C 109.5
C22 C24 H24A 109.4
C22 C24 H24B 109.5
H24A C24 H24B 109.5
C22 C24 H24C 109.5
H24A C24 H24C 109.5
H24B C24 H24C 109.5
C21 C25 C27 116(4)
C21 C25 C26 111(3)
C27 C25 C26 107(4)
C21 C25 H25A 107.8
C27 C25 H25A 107.8
C26 C25 H25A 107.9
C25 C26 H26A 109.5
C25 C26 H26B 109.5
H26A C26 H26B 109.5
C25 C26 H26C 109.5
H26A C26 H26C 109.5
H26B C26 H26C 109.5
C25 C27 H27A 109.5
C25 C27 H27B 109.5
H27A C27 H27B 109.5
C25 C27 H27C 109.4
H27A C27 H27C 109.5
H27B C27 H27C 109.5
C29 C28 C33 125(3)
C29 C28 N15 124(3)
C33 C28 N15 110(3)
C28 C29 C30 124(3)
C28 C29 C34 117(2)
C30 C29 C34 118(3)
C29 C30 C31 115(3)
C29 C30 H30A 122.7
C31 C30 H30A 122.7
C32 C31 C30 118(3)
C32 C31 H31A 121.0
C30 C31 H31A 121.0
C33 C32 C31 125(4)
C33 C32 H32A 117.4
C31 C32 H32A 117.3
C32 C33 C37 120(3)
C32 C33 C28 110(4)
C37 C33 C28 128(3)
C35 C34 C36 105(3)
C35 C34 C29 114(4)
C36 C34 C29 111(3)
C35 C34 H34A 109.1
C36 C34 H34A 109.1
C29 C34 H34A 109.1
C34 C35 H35A 109.5
C34 C35 H35B 109.5
H35A C35 H35B 109.5
C34 C35 H35C 109.5
H35A C35 H35C 109.5
H35B C35 H35C 109.5
C34 C36 H36A 109.5
C34 C36 H36B 109.5
H36A C36 H36B 109.5
C34 C36 H36C 109.5
H36A C36 H36C 109.5
H36B C36 H36C 109.5
C33 C37 C38 113(4)
C33 C37 C39 110(3)
C38 C37 C39 116(3)
C33 C37 H37A 105.6
C38 C37 H37A 105.6
C39 C37 H37A 105.6
C37 C38 H38A 109.5
C37 C38 H38B 109.5
H38A C38 H38B 109.5
C37 C38 H38C 109.5
H38A C38 H38C 109.5
H38B C38 H38C 109.5
C37 C39 H39A 109.5
C37 C39 H39B 109.5
H39A C39 H39B 109.5
C37 C39 H39C 109.5
H39A C39 H39C 109.5
H39B C39 H39C 109.5
N42 C41 N45 106(2)
N42 C41 Au2 130.0(19)
N45 C41 Au2 123.5(16)
C41 N42 C46 121(2)
C41 N42 C43 110(3)
C46 N42 C43 129(3)
C44 C43 N42 106(3)
C44 C43 H43A 127.1
N42 C43 H43A 127.1
C43 C44 N45 110(3)
C43 C44 H44A 125.2
N45 C44 H44A 125.2
C44 N45 C58 129(3)
C44 N45 C41 108(3)
C58 N45 C41 123(2)
N42 C46 C47 114(3)
N42 C46 C51 119(2)
C47 C46 C51 126(3)
C48 C47 C52 121(3)
C48 C47 C46 113(3)
C52 C47 C46 125(3)
C47 C48 C49 121(3)
C47 C48 H48A 119.5
C49 C48 H48A 119.4
C50 C49 C48 123(3)
C50 C49 H49A 118.4
C48 C49 H49A 118.3
C49 C50 C51 120(3)
C49 C50 H50A 120.1
C51 C50 H50A 120.1
C50 C51 C46 115(3)
C50 C51 C55 123(4)
C46 C51 C55 120(3)
C53 C52 C47 120(3)
C53 C52 C54 111(3)
C47 C52 C54 106(3)
C53 C52 H52A 106.3
C47 C52 H52A 106.3
C54 C52 H52A 106.3
C52 C53 H53A 109.5
C52 C53 H53B 109.5
H53A C53 H53B 109.5
C52 C53 H53C 109.5
H53A C53 H53C 109.5
H53B C53 H53C 109.5
C52 C54 H54A 109.5
C52 C54 H54B 109.5
H54A C54 H54B 109.5
C52 C54 H54C 109.5
H54A C54 H54C 109.5
H54B C54 H54C 109.5
C56 C55 C51 106(3)
C56 C55 C57 102(4)
C51 C55 C57 110(4)
C56 C55 H55A 112.7
C51 C55 H55A 112.8
C57 C55 H55A 112.8
C55 C56 H56A 109.5
C55 C56 H56B 109.5
H56A C56 H56B 109.5
C55 C56 H56C 109.5
H56A C56 H56C 109.5
H56B C56 H56C 109.5
C55 C57 H57A 109.4
C55 C57 H57B 109.5
H57A C57 H57B 109.5
C55 C57 H57C 109.5
H57A C57 H57C 109.5
H57B C57 H57C 109.5
C59 C58 N45 120(3)
C59 C58 C63 121(3)
N45 C58 C63 118(3)
C58 C59 C64 130(3)
C58 C59 C60 113(3)
C64 C59 C60 117(3)
C61 C60 C59 127(3)
C61 C60 H60A 116.5
C59 C60 H60A 116.5
C60 C61 C62 119(3)
C60 C61 H61A 120.7
C62 C61 H61A 120.7
C63 C62 C61 119(3)
C63 C62 H62A 120.3
C61 C62 H62A 120.3
C62 C63 C67 116(4)
C62 C63 C58 120(3)
C67 C63 C58 123(3)
C66 C64 C59 110(3)
C66 C64 C65 115(4)
C59 C64 C65 123(3)
C66 C64 H64A 101.2
C59 C64 H64A 101.2
C65 C64 H64A 101.1
C64 C65 H65A 109.5
C64 C65 H65B 109.4
H65A C65 H65B 109.5
C64 C65 H65C 109.5
H65A C65 H65C 109.5
H65B C65 H65C 109.5
C64 C66 H66A 109.4
C64 C66 H66B 109.5
H66A C66 H66B 109.5
C64 C66 H66C 109.5
H66A C66 H66C 109.5
H66B C66 H66C 109.5
C63 C67 C69 131(4)
C63 C67 C68 111(4)
C69 C67 C68 106(4)
C63 C67 H67A 101.6
C69 C67 H67A 101.6
C68 C67 H67A 101.6
C67 C68 H68A 109.5
C67 C68 H68B 109.5
H68A C68 H68B 109.5
C67 C68 H68C 109.5
H68A C68 H68C 109.5
H68B C68 H68C 109.5
C67 C69 H69A 109.5
C67 C69 H69B 109.4
H69A C69 H69B 109.5
C67 C69 H69C 109.5
H69A C69 H69C 109.5
H69B C69 H69C 109.5
N72 C71 N75 104(3)
N72 C71 Au3 128(3)
N75 C71 Au3 127(3)
C71 N72 C73 109(3)
C71 N72 C76 124(2)
C73 N72 C76 126(2)
C74 C73 N72 106(2)
C74 C73 H73A 127.0
N72 C73 H73A 127.0
C73 C74 N75 107(3)
C73 C74 H74A 126.6
N75 C74 H74A 126.6
C71 N75 C74 113(3)
C71 N75 C88 126(2)
C74 N75 C88 119(2)
C81 C76 N72 118(3)
C81 C76 C77 131(3)
N72 C76 C77 110(2)
C78 C77 C76 110(3)
C78 C77 C82 128(4)
C76 C77 C82 122(3)
C77 C78 C79 125(3)
C77 C78 H78A 117.7
C79 C78 H78A 117.6
C80 C79 C78 117(3)
C80 C79 H79A 121.4
C78 C79 H79A 121.4
C79 C80 C81 123(3)
C79 C80 H80A 118.5
C81 C80 H80A 118.5
C76 C81 C80 114(3)
C76 C81 C85 126(3)
C80 C81 C85 120(3)
C83 C82 C77 105(4)
C83 C82 C84 103(4)
C77 C82 C84 109(3)
C83 C82 H82A 113.2
C77 C82 H82A 113.3
C84 C82 H82A 113.3
C82 C83 H83A 109.4
C82 C83 H83B 109.5
H83A C83 H83B 109.5
C82 C83 H83C 109.5
H83A C83 H83C 109.5
H83B C83 H83C 109.5
C82 C84 H84A 109.4
C82 C84 H84B 109.5
H84A C84 H84B 109.5
C82 C84 H84C 109.5
H84A C84 H84C 109.5
H84B C84 H84C 109.5
C86 C85 C81 111(4)
C86 C85 C87 119(6)
C81 C85 C87 107(5)
C86 C85 H85A 106.4
C81 C85 H85A 106.4
C87 C85 H85A 106.4
C85 C86 H86A 109.5
C85 C86 H86B 109.5
H86A C86 H86B 109.5
C85 C86 H86C 109.5
H86A C86 H86C 109.5
H86B C86 H86C 109.5
C85 C87 H87A 109.4
C85 C87 H87B 109.4
H87A C87 H87B 109.5
C85 C87 H87C 109.5
H87A C87 H87C 109.5
H87B C87 H87C 109.5
C93 C88 C89 120(3)
C93 C88 N75 125(3)
C89 C88 N75 115(3)
C94 C89 C88 125(3)
C94 C89 C90 123(3)
C88 C89 C90 112(3)
C91 C90 C89 122(3)
C91 C90 H90A 119.2
C89 C90 H90A 119.2
C90 C91 C92 132(3)
C90 C91 H91A 114.1
C92 C91 H91A 114.1
C91 C92 C93 106(3)
C91 C92 H92A 127.1
C93 C92 H92A 127.1
C88 C93 C92 126(3)
C88 C93 C97 122(2)
C92 C93 C97 112(3)
C89 C94 C96 118(4)
C89 C94 C95 105(4)
C96 C94 C95 105(4)
C89 C94 H94A 109.6
C96 C94 H94A 109.7
C95 C94 H94A 109.6
C94 C95 H95A 109.5
C94 C95 H95B 109.4
H95A C95 H95B 109.5
C94 C95 H95C 109.5
H95A C95 H95C 109.5
H95B C95 H95C 109.5
C94 C96 H96A 109.5
C94 C96 H96B 109.4
H96A C96 H96B 109.5
C94 C96 H96C 109.5
H96A C96 H96C 109.5
H96B C96 H96C 109.5
C99 C97 C98 118(4)
C99 C97 C93 107(3)
C98 C97 C93 106(3)
C99 C97 H97A 108.5
C98 C97 H97A 108.4
C93 C97 H97A 108.4
C97 C98 H98A 109.5
C97 C98 H98B 109.5
H98A C98 H98B 109.5
C97 C98 H98C 109.5
H98A C98 H98C 109.5
H98B C98 H98C 109.5
C97 C99 H99A 109.5
C97 C99 H99B 109.5
H99A C99 H99B 109.5
C97 C99 H99C 109.4
H99A C99 H99C 109.5
H99B C99 H99C 109.5
C1 C101 C106 128(4)
C1 C101 C102 107(3)
C106 C101 C102 125(3)
C103 C102 C101 116(3)
C103 C102 H10A 122.2
C101 C102 H10A 122.2
C102 C103 C104 121(4)
C102 C103 C3 124(3)
C104 C103 C3 102(4)
C103 C104 C105 116(3)
C103 C104 H10B 121.8
C105 C104 H10B 121.7
C5 C105 C104 126(3)
C5 C105 C106 115(3)
C104 C105 C106 118(3)
C101 C106 C105 118(3)
C101 C106 H10C 121.2
C105 C106 H10C 121.2
C112 O111 C115 113(4)
O111 C112 C113 116(5)
O111 C112 H11A 108.3
C113 C112 H11A 108.2
O111 C112 H11B 108.2
C113 C112 H11B 108.2
H11A C112 H11B 107.4
C112 C113 C114 88(3)
C112 C113 H11C 114.1
C114 C113 H11C 114.0
C112 C113 H11D 114.0
C114 C113 H11D 114.0
H11C C113 H11D 111.2
C115 C114 C113 111(3)
C115 C114 H11E 109.5
C113 C114 H11E 109.6
C115 C114 H11F 109.5
C113 C114 H11F 109.5
H11E C114 H11F 108.1
C114 C115 O111 96(3)
C114 C115 H11G 112.6
O111 C115 H11G 112.6
C114 C115 H11H 112.6
O111 C115 H11H 112.5
H11G C115 H11H 110.1

loop_
_geom_bond_atom_site_label_1
_geom_bond_atom_site_label_2
_geom_bond_distance
C1 C2 1.284(19)
C1 C101 1.29(4)
C2 Au1 2.080(15)
Au1 C11 1.94(2)
C3 C4 1.287(19)
C3 C103 1.50(6)
C4 Au2 1.89(3)
Au2 C41 2.01(3)
C5 C6 1.275(19)
C5 C105 1.44(4)
C6 Au3 1.97(2)
Au3 C71 2.02(4)
C11 N12 1.32(4)
C11 N15 1.39(4)
N12 C13 1.44(5)
N12 C16 1.47(5)
C13 C14 1.22(5)
C13 H13A 0.9500
C14 N15 1.43(4)
C14 H14A 0.9500
N15 C28 1.49(3)
C16 C21 1.36(6)
C16 C17 1.45(4)
C17 C18 1.41(6)
C17 C22 1.62(5)
C18 C19 1.61(8)
C18 H18A 0.9500
C19 C20 1.16(5)
C19 H19A 0.9500
C20 C21 1.40(5)
C20 H20A 0.9500
C21 C25 1.41(6)
C22 C23 1.43(7)
C22 C24 1.52(6)
C22 H22A 1.0000
C23 H23A 0.9800
C23 H23B 0.9800
C23 H23C 0.9800
C24 H24A 0.9800
C24 H24B 0.9800
C24 H24C 0.9800
C25 C27 1.55(7)
C25 C26 1.55(6)
C25 H25A 1.0000
C26 H26A 0.9800
C26 H26B 0.9800
C26 H26C 0.9800
C27 H27A 0.9800
C27 H27B 0.9800
C27 H27C 0.9800
C28 C29 1.31(4)
C28 C33 1.46(4)
C29 C30 1.34(3)
C29 C34 1.51(4)
C30 C31 1.46(6)
C30 H30A 0.9500
C31 C32 1.42(7)
C31 H31A 0.9500
C32 C33 1.33(6)
C32 H32A 0.9500
C33 C37 1.46(4)
C34 C35 1.39(7)
C34 C36 1.45(5)
C34 H34A 1.0000
C35 H35A 0.9800
C35 H35B 0.9800
C35 H35C 0.9800
C36 H36A 0.9800
C36 H36B 0.9800
C36 H36C 0.9800
C37 C38 1.49(5)
C37 C39 1.61(6)
C37 H37A 1.0000
C38 H38A 0.9800
C38 H38B 0.9800
C38 H38C 0.9800
C39 H39A 0.9800
C39 H39B 0.9800
C39 H39C 0.9800
C41 N42 1.34(3)
C41 N45 1.41(4)
N42 C46 1.41(4)
N42 C43 1.43(4)
C43 C44 1.35(6)
C43 H43A 0.9500
C44 N45 1.38(4)
C44 H44A 0.9500
N45 C58 1.39(4)
C46 C47 1.42(4)
C46 C51 1.47(5)
C47 C48 1.33(5)
C47 C52 1.40(5)
C48 C49 1.50(5)
C48 H48A 0.9500
C49 C50 1.31(5)
C49 H49A 0.9500
C50 C51 1.37(5)
C50 H50A 0.9500
C51 C55 1.51(4)
C52 C53 1.30(6)
C52 C54 1.65(5)
C52 H52A 1.0000
C53 H53A 0.9800
C53 H53B 0.9800
C53 H53C 0.9800
C54 H54A 0.9800
C54 H54B 0.9800
C54 H54C 0.9800
C55 C56 1.50(7)
C55 C57 1.63(5)
C55 H55A 1.0000
C56 H56A 0.9800
C56 H56B 0.9800
C56 H56C 0.9800
C57 H57A 0.9800
C57 H57B 0.9800
C57 H57C 0.9800
C58 C59 1.31(4)
C58 C63 1.49(5)
C59 C64 1.45(4)
C59 C60 1.53(4)
C60 C61 1.24(5)
C60 H60A 0.9500
C61 C62 1.43(4)
C61 H61A 0.9500
C62 C63 1.35(4)
C62 H62A 0.9500
C63 C67 1.36(7)
C64 C66 1.46(5)
C64 C65 1.59(5)
C64 H64A 1.0000
C65 H65A 0.9800
C65 H65B 0.9800
C65 H65C 0.9800
C66 H66A 0.9800
C66 H66B 0.9800
C66 H66C 0.9800
C67 C69 1.47(5)
C67 C68 1.59(7)
C67 H67A 1.0000
C68 H68A 0.9800
C68 H68B 0.9800
C68 H68C 0.9800
C69 H69A 0.9800
C69 H69B 0.9800
C69 H69C 0.9800
C71 N72 1.33(5)
C71 N75 1.36(4)
N72 C73 1.45(3)
N72 C76 1.50(4)
C73 C74 1.33(5)
C73 H73A 0.9500
C74 N75 1.35(4)
C74 H74A 0.9500
N75 C88 1.48(4)
C76 C81 1.31(4)
C76 C77 1.52(5)
C77 C78 1.33(5)
C77 C82 1.53(2)
C78 C79 1.50(6)
C78 H78A 0.9500
C79 C80 1.36(6)
C79 H79A 0.9500
C80 C81 1.43(4)
C80 H80A 0.9500
C81 C85 1.50(6)
C82 C83 1.50(7)
C82 C84 1.55(7)
C82 H82A 1.0000
C83 H83A 0.9800
C83 H83B 0.9800
C83 H83C 0.9800
C84 H84A 0.9800
C84 H84B 0.9800
C84 H84C 0.9800
C85 C86 1.48(6)
C85 C87 1.60(9)
C85 H85A 1.0000
C86 H86A 0.9800
C86 H86B 0.9800
C86 H86C 0.9800
C87 H87A 0.9800
C87 H87B 0.9800
C87 H87C 0.9800
C88 C93 1.30(5)
C88 C89 1.40(5)
C89 C94 1.38(4)
C89 C90 1.48(4)
C90 C91 1.25(5)
C90 H90A 0.9500
C91 C92 1.30(5)
C91 H91A 0.9500
C92 C93 1.55(4)
C92 H92A 0.9500
C93 C97 1.66(4)
C94 C96 1.46(7)
C94 C95 1.45(12)
C94 H94A 1.0000
C95 H95A 0.9800
C95 H95B 0.9800
C95 H95C 0.9800
C96 H96A 0.9800
C96 H96B 0.9800
C96 H96C 0.9800
C97 C99 1.61(7)
C97 C98 1.63(10)
C97 H97A 1.0000
C98 H98A 0.9800
C98 H98B 0.9800
C98 H98C 0.9800
C99 H99A 0.9800
C99 H99B 0.9800
C99 H99C 0.9800
C101 C106 1.32(4)
C101 C102 1.47(4)
C102 C103 1.33(5)
C102 H10A 0.9500
C103 C104 1.45(6)
C104 C105 1.44(4)
C104 H10B 0.9500
C105 C106 1.47(5)
C106 H10C 0.9500
O111 C112 1.12(5)
O111 C115 1.43(5)
C112 C113 1.42(8)
C112 H11A 0.9900
C112 H11B 0.9900
C113 C114 1.58(6)
C113 H11C 0.9900
C113 H11D 0.9900
C114 C115 1.43(6)
C114 H11E 0.9900
C114 H11F 0.9900
C115 H11G 0.9900
C115 H11H 0.9900

loop_
_geom_torsion_atom_site_label_1
_geom_torsion_atom_site_label_2
_geom_torsion_atom_site_label_3
_geom_torsion_atom_site_label_4
_geom_torsion
C101 C1 C2 Au1 -3(53)
C1 C2 Au1 C11 -101(15)
C103 C3 C4 Au2 153(21)
C3 C4 Au2 C41 -6(40)
C105 C5 C6 Au3 138(26)
C5 C6 Au3 C71 43(100)
C2 Au1 C11 N12 106(13)
C2 Au1 C11 N15 -71(14)
N15 C11 N12 C13 -2(3)
Au1 C11 N12 C13 -179(2)
N15 C11 N12 C16 -179(3)
Au1 C11 N12 C16 4(5)
C11 N12 C13 C14 3(4)
C16 N12 C13 C14 180(4)
N12 C13 C14 N15 -2(4)
N12 C11 N15 C14 0(3)
Au1 C11 N15 C14 178(2)
N12 C11 N15 C28 179(3)
Au1 C11 N15 C28 -4(3)
C13 C14 N15 C11 1(4)
C13 C14 N15 C28 -177(3)
C11 N12 C16 C21 -99(3)
C13 N12 C16 C21 85(5)
C11 N12 C16 C17 99(3)
C13 N12 C16 C17 -78(4)
C21 C16 C17 C18 20(5)
N12 C16 C17 C18 180(3)
C21 C16 C17 C22 -170(4)
N12 C16 C17 C22 -10(4)
C16 C17 C18 C19 -12(5)
C22 C17 C18 C19 178(4)
C17 C18 C19 C20 12(6)
C18 C19 C20 C21 -21(8)
C17 C16 C21 C25 178(4)
N12 C16 C21 C25 18(5)
C17 C16 C21 C20 -23(4)
N12 C16 C21 C20 177(3)
C19 C20 C21 C16 26(7)
C19 C20 C21 C25 -173(5)
C18 C17 C22 C23 -44(5)
C16 C17 C22 C23 146(3)
C18 C17 C22 C24 76(5)
C16 C17 C22 C24 -94(3)
C16 C21 C25 C27 99(5)
C20 C21 C25 C27 -58(5)
C16 C21 C25 C26 -140(4)
C20 C21 C25 C26 63(5)
C11 N15 C28 C29 94(4)
C14 N15 C28 C29 -89(4)
C11 N15 C28 C33 -83(3)
C14 N15 C28 C33 94(3)
C33 C28 C29 C30 -3(6)
N15 C28 C29 C30 -180(3)
C33 C28 C29 C34 176(3)
N15 C28 C29 C34 -1(5)
C28 C29 C30 C31 5(5)
C34 C29 C30 C31 -174(3)
C29 C30 C31 C32 3(6)
C30 C31 C32 C33 -16(7)
C31 C32 C33 C37 -177(4)
C31 C32 C33 C28 17(6)
C29 C28 C33 C32 -8(5)
N15 C28 C33 C32 169(3)
C29 C28 C33 C37 -172(3)
N15 C28 C33 C37 5(5)
C28 C29 C34 C35 132(3)
C30 C29 C34 C35 -49(4)
C28 C29 C34 C36 -111(4)
C30 C29 C34 C36 68(4)
C32 C33 C37 C38 91(4)
C28 C33 C37 C38 -106(4)
C32 C33 C37 C39 -41(4)
C28 C33 C37 C39 122(4)
C4 Au2 C41 N42 -117(18)
C4 Au2 C41 N45 57(20)
N45 C41 N42 C46 -174(2)
Au2 C41 N42 C46 2(4)
N45 C41 N42 C43 2(3)
Au2 C41 N42 C43 178(2)
C41 N42 C43 C44 -2(4)
C46 N42 C43 C44 173(3)
N42 C43 C44 N45 1(5)
C43 C44 N45 C58 -177(3)
C43 C44 N45 C41 0(5)
N42 C41 N45 C44 -1(4)
Au2 C41 N45 C44 -177(3)
N42 C41 N45 C58 176(2)
Au2 C41 N45 C58 0(4)
C41 N42 C46 C47 93(3)
C43 N42 C46 C47 -82(3)
C41 N42 C46 C51 -92(3)
C43 N42 C46 C51 93(4)
N42 C46 C47 C48 -177(3)
C51 C46 C47 C48 8(4)
N42 C46 C47 C52 5(4)
C51 C46 C47 C52 -170(3)
C52 C47 C48 C49 174(3)
C46 C47 C48 C49 -4(4)
C47 C48 C49 C50 4(5)
C48 C49 C50 C51 -7(6)
C49 C50 C51 C46 9(6)
C49 C50 C51 C55 175(4)
N42 C46 C51 C50 175(3)
C47 C46 C51 C50 -11(5)
N42 C46 C51 C55 8(5)
C47 C46 C51 C55 -177(3)
C48 C47 C52 C53 -49(5)
C46 C47 C52 C53 129(3)
C48 C47 C52 C54 78(4)
C46 C47 C52 C54 -105(3)
C50 C51 C55 C56 54(6)
C46 C51 C55 C56 -141(5)
C50 C51 C55 C57 -55(6)
C46 C51 C55 C57 110(4)
C44 N45 C58 C59 -79(4)
C41 N45 C58 C59 104(3)
C44 N45 C58 C63 97(4)
C41 N45 C58 C63 -80(3)
N45 C58 C59 C64 -5(5)
C63 C58 C59 C64 179(3)
N45 C58 C59 C60 178(2)
C63 C58 C59 C60 2(4)
C58 C59 C60 C61 4(5)
C64 C59 C60 C61 -173(4)
C59 C60 C61 C62 -9(6)
C60 C61 C62 C63 7(6)
C61 C62 C63 C67 168(4)
C61 C62 C63 C58 -1(5)
C59 C58 C63 C62 -3(4)
N45 C58 C63 C62 -179(3)
C59 C58 C63 C67 -171(3)
N45 C58 C63 C67 12(4)
C58 C59 C64 C66 -85(5)
C60 C59 C64 C66 91(4)
C58 C59 C64 C65 133(4)
C60 C59 C64 C65 -51(6)
C62 C63 C67 C69 -56(6)
C58 C63 C67 C69 112(5)
C62 C63 C67 C68 79(4)
C58 C63 C67 C68 -112(4)
C6 Au3 C71 N72 176(100)
C6 Au3 C71 N75 -12(100)
N75 C71 N72 C73 -2(4)
Au3 C71 N72 C73 171(3)
N75 C71 N72 C76 178(3)
Au3 C71 N72 C76 -9(5)
C71 N72 C73 C74 -4(3)
C76 N72 C73 C74 177(3)
N72 C73 C74 N75 8(3)
N72 C71 N75 C74 7(4)
Au3 C71 N75 C74 -166(3)
N72 C71 N75 C88 167(3)
Au3 C71 N75 C88 -6(5)
C73 C74 N75 C71 -10(4)
C73 C74 N75 C88 -172(3)
C71 N72 C76 C81 -90(4)
C73 N72 C76 C81 89(4)
C71 N72 C76 C77 92(4)
C73 N72 C76 C77 -88(4)
C81 C76 C77 C78 3(5)
N72 C76 C77 C78 -180(3)
C81 C76 C77 C82 -178(4)
N72 C76 C77 C82 -1(5)
C76 C77 C78 C79 -7(5)
C82 C77 C78 C79 175(4)
C77 C78 C79 C80 9(6)
C78 C79 C80 C81 -7(6)
N72 C76 C81 C80 -178(3)
C77 C76 C81 C80 -1(5)
N72 C76 C81 C85 9(5)
C77 C76 C81 C85 -174(4)
C79 C80 C81 C76 3(5)
C79 C80 C81 C85 177(4)
C78 C77 C82 C83 59(5)
C76 C77 C82 C83 -120(4)
C78 C77 C82 C84 -51(6)
C76 C77 C82 C84 131(4)
C76 C81 C85 C86 -133(4)
C80 C81 C85 C86 54(5)
C76 C81 C85 C87 95(5)
C80 C81 C85 C87 -77(4)
C71 N75 C88 C93 -70(4)
C74 N75 C88 C93 90(4)
C71 N75 C88 C89 103(4)
C74 N75 C88 C89 -98(3)
C93 C88 C89 C94 177(3)
N75 C88 C89 C94 4(4)
C93 C88 C89 C90 -4(4)
N75 C88 C89 C90 -177(2)
C94 C89 C90 C91 173(3)
C88 C89 C90 C91 -7(5)
C89 C90 C91 C92 18(6)
C90 C91 C92 C93 -13(5)
C89 C88 C93 C92 7(5)
N75 C88 C93 C92 179(2)
C89 C88 C93 C97 179(3)
N75 C88 C93 C97 -9(4)
C91 C92 C93 C88 0(4)
C91 C92 C93 C97 -172(3)
C88 C89 C94 C96 113(5)
C90 C89 C94 C96 -67(5)
C88 C89 C94 C95 -131(4)
C90 C89 C94 C95 50(5)
C88 C93 C97 C99 118(4)
C92 C93 C97 C99 -69(4)
C88 C93 C97 C98 -115(4)
C92 C93 C97 C98 58(4)
C2 C1 C101 C106 -65(47)
C2 C1 C101 C102 111(46)
C1 C101 C102 C103 176(5)
C106 C101 C102 C103 -8(6)
C101 C102 C103 C104 24(8)
C101 C102 C103 C3 157(5)
C4 C3 C103 C102 75(12)
C4 C3 C103 C104 -144(8)
C102 C103 C104 C105 -29(7)
C3 C103 C104 C105 -171(3)
C6 C5 C105 C104 -42(32)
C6 C5 C105 C106 148(30)
C103 C104 C105 C5 -154(4)
C103 C104 C105 C106 17(5)
C1 C101 C106 C105 172(4)
C102 C101 C106 C105 -3(5)
C5 C105 C106 C101 169(3)
C104 C105 C106 C101 -2(4)
C115 O111 C112 C113 39(7)
O111 C112 C113 C114 -41(6)
C112 C113 C114 C115 29(6)
C113 C114 C115 O111 -14(6)
C112 O111 C115 C114 -12(6)
